data_4517751
loop_
_publ_author_name
'Liu, Xin'
'Carr, Paul'
'Gardiner, Michael G.'
'Banwell, Martin G.'
'Elbanna, Ahmed H.'
'Khalil, Zeinab G.'
'Capon, Robert J.'

_publ_section_title
;
 Levoglucosenone and Its Pseudoenantiomer <i>iso</i>-Levoglucosenone as
 Scaffolds for Drug Discovery and Development.
;
_journal_issue 23
_journal_name_full 'ACS omega'
_journal_page_first 13926
_journal_page_last 13939
_journal_paper_doi 10.1021/acsomega.0c01331
_journal_volume 5
_journal_year 2020
_chemical_absolute_configuration rmad
_chemical_formula_moiety 'C11 H10 N2 O3, H O0.5, 1[H4O2]'
_chemical_formula_sum 'C11 H11 N2 O3.5'
_chemical_formula_weight 227.22
_space_group_crystal_system trigonal
_space_group_IT_number 154
_space_group_name_Hall 'P 32 2"'
_space_group_name_H-M_alt 'P 32 2 1'
_atom_sites_solution_hydrogens mixed
_atom_sites_solution_primary dual
_audit_creation_date 2019-04-05
_audit_creation_method
;
Olex2 1.2
(compiled 2018.05.29 svn.r3508 for OlexSys, GUI svn.r5506)
;
_cell_angle_alpha 90
_cell_angle_beta 90
_cell_angle_gamma 120
_cell_formula_units_Z 6
_cell_length_a 14.9944(3)
_cell_length_b 14.9944(3)
_cell_length_c 9.21720(10)
_cell_measurement_reflns_used 7676
_cell_measurement_temperature 150.00(10)
_cell_measurement_theta_max 73.6170
_cell_measurement_theta_min 5.8380
_cell_volume 1794.68(5)
_computing_cell_refinement 'CrysAlisPro 1.171.40.36a (Rigaku OD, 2018)'
_computing_data_collection 'CrysAlisPro 1.171.40.36a (Rigaku OD, 2018)'
_computing_data_reduction 'CrysAlisPro 1.171.40.36a (Rigaku OD, 2018)'
_computing_molecular_graphics 'Olex2 (Dolomanov et al., 2009)'
_computing_publication_material 'Olex2 (Dolomanov et al., 2009)'
_computing_structure_refinement 'ShelXL (Sheldrick, 2015)'
_computing_structure_solution 'ShelXT (Sheldrick, 2015)'
_diffrn_ambient_environment N~2~
_diffrn_ambient_temperature 150.00(10)
_diffrn_detector 'CCD plate'
_diffrn_detector_area_resol_mean 8.1297
_diffrn_detector_type EosS2
_diffrn_measured_fraction_theta_full 0.999
_diffrn_measured_fraction_theta_max 0.999
_diffrn_measurement_details
;
List of Runs (angles in degrees, time in seconds):

  # Type    Start    End  Width  t~exp~   \w     \q     \k     \f   Frames
--------------------------------------------------------------------------
  1  \w    -84.00 -24.00   1.00    2.17    --  -36.95 -57.00 -60.00   60
  2  \w    -10.00  31.00   1.00    2.17    --  -36.95  38.00  30.00   41
  3  \w     15.00  72.00   1.00    2.17    --   36.95 -99.00-120.00   57
  4  \w     29.00  83.00   1.00    2.17    --   36.95-125.00-180.00   54
  5  \w     33.00 105.00   1.00    2.17    --   36.95  38.00 -60.00   72
  6  \w     30.00  90.00   1.00    2.17    --   36.95-125.00  30.00   60
  7  \w     30.00  55.00   1.00    2.17    --   36.95-125.00  90.00   25
  8  \w     58.00  83.00   1.00    2.17    --   36.95-125.00  90.00   25
  9  \w    133.00 172.00   1.00    8.67    --  111.00  64.00-120.00   39
 10  \w    120.00 158.00   1.00    8.67    --  111.00  77.00   0.00   38
 11  \w     97.00 130.00   1.00    8.67    --  111.00  64.00-120.00   33
 12  \w     55.00 136.00   1.00    8.67    --  111.00 -25.00 -60.00   81
 13  \w    133.00 162.00   1.00    8.67    --  111.00  50.00  90.00   29
 14  \w    113.00 172.00   1.00    8.67    --  111.00 111.00 -30.00   59
 15  \w    104.00 131.00   1.00    8.67    --  111.00 -77.00 150.00   27
 16  \w     61.00  92.00   1.00    8.67    --  111.00 -77.00 150.00   31
 17  \w     90.00 122.00   1.00    8.67    --  111.00 -38.00  30.00   32
 18  \w    136.00 162.00   1.00    8.67    --  111.00  25.00 -90.00   26
 19  \w     86.00 121.00   1.00    8.67    --  111.00  25.00 -90.00   35
 20  \w    141.00 173.00   1.00    8.67    --  111.00  50.00 -90.00   32
 21  \w     56.00  94.00   1.00    8.67    --  111.00-111.00 -90.00   38
 22  \w     45.00  98.00   1.00    8.67    --  111.00-111.00  30.00   53
 23  \w     94.00 123.00   1.00    8.67    --  111.00  50.00 -90.00   29
 24  \w     54.00 101.00   1.00    8.67    --  111.00-111.00  90.00   47
 25  \w     57.00  91.00   1.00    8.67    --  111.00 -77.00 120.00   34
 26  \w    101.00 127.00   1.00    8.67    --  111.00  50.00  90.00   26
 27  \w     51.00  77.00   1.00    8.67    --  111.00 -38.00  30.00   26
 28  \w     96.00 160.00   1.00    8.67    --  111.00  38.00 -30.00   64
 29  \w     97.00 144.00   1.00    8.67    --  111.00  38.00  60.00   47
 30  \w    150.00 175.00   1.00    8.67    --  111.00  38.00  60.00   25
 31  \w     84.00 135.00   1.00    8.67    --  111.00 -77.00 -30.00   51
 32  \w     43.00 106.00   1.00    8.67    --  111.00 -92.00 120.00   63
;
_diffrn_measurement_device 'four-circle diffractometer'
_diffrn_measurement_device_type 'SuperNova, Dual, Cu at home/near, EosS2'
_diffrn_measurement_method '\w scans'
_diffrn_orient_matrix_type 'CrysAlisPro convention (1999,Acta A55,543-557)'
_diffrn_orient_matrix_UB_11 0.0676344000
_diffrn_orient_matrix_UB_12 0.1154144000
_diffrn_orient_matrix_UB_13 -0.0349168000
_diffrn_orient_matrix_UB_21 -0.0656272000
_diffrn_orient_matrix_UB_22 -0.0139891000
_diffrn_orient_matrix_UB_23 -0.1357795000
_diffrn_orient_matrix_UB_31 -0.0720884000
_diffrn_orient_matrix_UB_32 0.0234956000
_diffrn_orient_matrix_UB_33 0.0909384000
_diffrn_radiation_monochromator mirror
_diffrn_radiation_probe x-ray
_diffrn_radiation_type CuK\a
_diffrn_radiation_wavelength 1.54184
_diffrn_reflns_av_R_equivalents 0.0223
_diffrn_reflns_av_unetI/netI 0.0169
_diffrn_reflns_Laue_measured_fraction_full 0.999
_diffrn_reflns_Laue_measured_fraction_max 0.999
_diffrn_reflns_limit_h_max 16
_diffrn_reflns_limit_h_min -18
_diffrn_reflns_limit_k_max 18
_diffrn_reflns_limit_k_min -18
_diffrn_reflns_limit_l_max 11
_diffrn_reflns_limit_l_min -11
_diffrn_reflns_number 12035
_diffrn_reflns_point_group_measured_fraction_full 0.999
_diffrn_reflns_point_group_measured_fraction_max 0.998
_diffrn_reflns_theta_full 67.684
_diffrn_reflns_theta_max 73.740
_diffrn_reflns_theta_min 3.404
_diffrn_source 'micro-focus sealed X-ray tube'
_diffrn_source_type 'SuperNova (Cu) X-ray Source'
_exptl_absorpt_coefficient_mu 0.804
_exptl_absorpt_correction_T_max 1.00000
_exptl_absorpt_correction_T_min 0.91030
_exptl_absorpt_correction_type multi-scan
_exptl_absorpt_process_details
;
CrysAlisPro 1.171.40.36a (Rigaku Oxford Diffraction, 2018)
Empirical absorption correction using spherical harmonics,
 implemented in SCALE3 ABSPACK scaling algorithm.
;
_exptl_crystal_colour yellow
_exptl_crystal_colour_primary yellow
_exptl_crystal_density_diffrn 1.261
_exptl_crystal_description needle
_exptl_crystal_F_000 714
_exptl_crystal_size_max 0.222
_exptl_crystal_size_mid 0.115
_exptl_crystal_size_min 0.09
_refine_diff_density_max 0.284
_refine_diff_density_min -0.157
_refine_diff_density_rms 0.045
_refine_ls_abs_structure_details
;
 Flack x determined using 1033 quotients [(I+)-(I-)]/[(I+)+(I-)]
 (Parsons, Flack and Wagner, Acta Cryst. B69 (2013) 249-259).
;
_refine_ls_abs_structure_Flack 0.14(6)
_refine_ls_extinction_method none
_refine_ls_goodness_of_fit_ref 1.133
_refine_ls_hydrogen_treatment mixed
_refine_ls_matrix_type full
_refine_ls_number_parameters 154
_refine_ls_number_reflns 2443
_refine_ls_number_restraints 0
_refine_ls_restrained_S_all 1.133
_refine_ls_R_factor_all 0.0317
_refine_ls_R_factor_gt 0.0311
_refine_ls_shift/su_max 0.000
_refine_ls_shift/su_mean 0.000
_refine_ls_structure_factor_coef Fsqd
_refine_ls_weighting_details 'w=1/[\s^2^(Fo^2^)+(0.0583P)^2^+0.2400P] where P=(Fo^2^+2Fc^2^)/3'
_refine_ls_weighting_scheme calc
_refine_ls_wR_factor_gt 0.0957
_refine_ls_wR_factor_ref 0.0962
_reflns_Friedel_coverage 0.791
_reflns_Friedel_fraction_full 0.999
_reflns_Friedel_fraction_max 0.997
_reflns_number_gt 2394
_reflns_number_total 2443
_reflns_threshold_expression 'I > 2\s(I)'
_cod_data_source_file ao0c01331_si_009.cif
_cod_data_source_block xl-4-60-1scaledredo2
_cod_depositor_comments 'Adding full bibliography for 4517747--4517755.cif.'
_cod_original_cell_volume 1794.68(7)
_cod_original_formula_sum 'C11 H11 N2 O3.50'
_cod_database_code 4517751
_shelx_shelxl_version_number 2016/6
_chemical_oxdiff_formula C11H16N2O6
_shelx_space_group_comment
;
The symmetry employed for this shelxl refinement is uniquely defined
by the following loop, which should always be used as a source of
symmetry information in preference to the above space-group names.
They are only intended as comments.
;
_shelx_estimated_absorpt_t_max 0.931
_shelx_estimated_absorpt_t_min 0.842
_reflns_odcompleteness_completeness 99.64
_reflns_odcompleteness_iscentric 1
_reflns_odcompleteness_theta 74.33
_olex2_refinement_description
;
1. Fixed Uiso
 At 1.2 times of:
  All C(H) groups, All C(H,H) groups, All N(H) groups
2.a Ternary CH refined with riding coordinates:
 C2(H2A), C4(H4)
2.b Secondary CH2 refined with riding coordinates:
 C1(H1A,H1B), C3(H3A,H3B)
2.c Aromatic/amide H refined with riding coordinates:
 N2(H2), C8(H8), C9(H9), C10(H10)
;
_ins_header
;
TITL XL-4-60-1scaledredo2 in P3(1)21 
REM P3(1)21 (#152 in standard setting)
CELL 1.54184  14.994401  14.994401   9.217234  90.0000  90.0000 120.0000
ZERR    5.00   0.000262   0.000262   0.000141   0.0000   0.0000   0.0000
LATT -1
SYMM -y, x-y, z+1/3 
SYMM -x+y,-x, z+2/3 
SYMM  y, x,-z 
SYMM  x-y,-y,-z+2/3 
SYMM -x,-x+y,-z+1/3 
SFAC C H N O
UNIT 55.00 80.00 10.00 30.00
TREF
HKLF 4
END
;
_olex2_date_sample_data_collection 2019-04-03
_olex2_date_sample_submission 2019-04-03
_olex2_exptl_crystal_mounting_method 'The crystal was mounted on a MITIGEN holder with oil'
_olex2_submission_special_instructions 'No special instructions were received'
_oxdiff_exptl_absorpt_empirical_details
;
Empirical correction (ABSPACK) includes:
- Absorption correction using spherical harmonics
- Frame scaling
;
_oxdiff_exptl_absorpt_empirical_full_max 1.191
_oxdiff_exptl_absorpt_empirical_full_min 0.847

loop_
_space_group_symop_operation_xyz
'x, y, z'
'-y, x-y, z+2/3'
'-x+y, -x, z+1/3'
'y, x, -z'
'x-y, -y, -z+1/3'
'-x, -x+y, -z+2/3'

loop_
_atom_site_label
_atom_site_type_symbol
_atom_site_fract_x
_atom_site_fract_y
_atom_site_fract_z
_atom_site_U_iso_or_equiv
_atom_site_adp_type
_atom_site_occupancy
_atom_site_site_symmetry_order
_atom_site_calc_flag
_atom_site_refinement_flags_posn
_atom_site_refinement_flags_adp
_atom_site_refinement_flags_occupancy
_atom_site_disorder_assembly
_atom_site_disorder_group
O1 O 0.62813(13) 0.52193(13) 0.03873(15) 0.0317(4) Uani 1 1 d . . . . .
O2 O 0.65892(14) 0.43408(14) 0.21381(16) 0.0374(4) Uani 1 1 d . . . . .
O3 O 0.55827(13) 0.68583(11) 0.36552(16) 0.0303(3) Uani 1 1 d . . . . .
N1 N 0.50526(14) 0.58490(13) 0.32891(17) 0.0247(3) Uani 1 1 d . . . . .
N2 N 0.25127(14) 0.44558(16) 0.49485(19) 0.0316(4) Uani 1 1 d . . . . .
H2 H 0.211714 0.451319 0.557118 0.038 Uiso 1 1 calc R . . . .
C1 C 0.48301(19) 0.36295(18) 0.1290(2) 0.0330(5) Uani 1 1 d . . . . .
H1A H 0.440714 0.343468 0.042345 0.040 Uiso 1 1 calc R . . . .
H1B H 0.466698 0.300914 0.182552 0.040 Uiso 1 1 calc R . . . .
C2 C 0.5969(2) 0.42078(19) 0.0881(2) 0.0343(5) Uani 1 1 d . . . . .
H2A H 0.610404 0.382719 0.013063 0.041 Uiso 1 1 calc R . . . .
C3 C 0.70560(19) 0.54069(19) 0.2566(2) 0.0339(5) Uani 1 1 d . . . . .
H3A H 0.777656 0.578932 0.229147 0.041 Uiso 1 1 calc R . . . .
H3B H 0.699699 0.547212 0.360416 0.041 Uiso 1 1 calc R . . . .
C4 C 0.64241(17) 0.57708(17) 0.1722(2) 0.0285(4) Uani 1 1 d . . . . .
H4 H 0.678259 0.651938 0.158981 0.034 Uiso 1 1 calc R . . . .
C5 C 0.53821(17) 0.53530(17) 0.23940(19) 0.0257(4) Uani 1 1 d . . . . .
C6 C 0.46242(17) 0.43336(17) 0.2212(2) 0.0273(4) Uani 1 1 d . . . . .
C7 C 0.37700(17) 0.41900(16) 0.3037(2) 0.0267(4) Uani 1 1 d . . . . .
C8 C 0.27729(18) 0.33689(18) 0.3324(2) 0.0320(5) Uani 1 1 d . . . . .
H8 H 0.253020 0.273300 0.287604 0.038 Uiso 1 1 calc R . . . .
C9 C 0.21705(18) 0.35312(19) 0.4279(2) 0.0341(5) Uani 1 1 d . . . . .
H9 H 0.150928 0.299576 0.447703 0.041 Uiso 1 1 calc R . . . .
C10 C 0.34303(16) 0.52746(18) 0.4684(2) 0.0277(4) Uani 1 1 d . . . . .
H10 H 0.363415 0.590226 0.513587 0.033 Uiso 1 1 calc R . . . .
C11 C 0.40688(16) 0.51612(16) 0.3719(2) 0.0251(4) Uani 1 1 d . . . . .
O4 O 0.7402(2) 0.7402(2) 0.500000 0.0537(7) Uani 1 2 d S T P . .
H4A H 0.671(3) 0.713(3) 0.442(4) 0.054(9) Uiso 1 1 d . . . . .

loop_
_atom_site_aniso_label
_atom_site_aniso_U_11
_atom_site_aniso_U_22
_atom_site_aniso_U_33
_atom_site_aniso_U_23
_atom_site_aniso_U_13
_atom_site_aniso_U_12
O1 0.0457(9) 0.0404(8) 0.0195(6) 0.0039(6) 0.0062(6) 0.0295(7)
O2 0.0483(10) 0.0463(10) 0.0329(7) 0.0055(7) 0.0010(7) 0.0351(8)
O3 0.0398(8) 0.0276(7) 0.0273(7) -0.0010(6) -0.0008(6) 0.0197(6)
N1 0.0318(8) 0.0269(8) 0.0210(7) 0.0003(6) 0.0011(6) 0.0189(7)
N2 0.0308(9) 0.0476(11) 0.0246(8) 0.0017(7) 0.0004(7) 0.0257(9)
C1 0.0478(13) 0.0354(11) 0.0263(9) -0.0027(8) 0.0007(9) 0.0287(11)
C2 0.0492(13) 0.0409(12) 0.0258(9) 0.0019(9) 0.0059(9) 0.0323(11)
C3 0.0370(12) 0.0445(13) 0.0278(9) 0.0058(9) 0.0042(8) 0.0260(10)
C4 0.0369(11) 0.0366(11) 0.0190(8) 0.0023(8) 0.0033(8) 0.0237(9)
C5 0.0344(11) 0.0330(11) 0.0175(8) 0.0023(7) 0.0020(7) 0.0227(9)
C6 0.0378(11) 0.0315(10) 0.0211(9) 0.0007(7) 0.0001(8) 0.0235(9)
C7 0.0340(11) 0.0324(10) 0.0202(8) 0.0016(7) -0.0020(7) 0.0213(9)
C8 0.0346(11) 0.0324(11) 0.0308(10) -0.0012(8) -0.0042(8) 0.0180(10)
C9 0.0298(11) 0.0390(12) 0.0342(11) 0.0023(9) -0.0028(8) 0.0178(9)
C10 0.0323(10) 0.0373(11) 0.0214(8) -0.0020(8) -0.0029(8) 0.0232(9)
C11 0.0320(10) 0.0318(10) 0.0187(8) 0.0024(7) -0.0017(7) 0.0213(9)
O4 0.0459(11) 0.0459(11) 0.0624(17) 0.0030(7) -0.0030(7) 0.0178(13)

loop_
_atom_type_symbol
_atom_type_description
_atom_type_scat_dispersion_real
_atom_type_scat_dispersion_imag
_atom_type_scat_source
C C 0.0181 0.0091 'International Tables Vol C Tables 4.2.6.8 and 6.1.1.4'
H H 0.0000 0.0000 'International Tables Vol C Tables 4.2.6.8 and 6.1.1.4'
N N 0.0311 0.0180 'International Tables Vol C Tables 4.2.6.8 and 6.1.1.4'
O O 0.0492 0.0322 'International Tables Vol C Tables 4.2.6.8 and 6.1.1.4'

loop_
_exptl_crystal_face_index_h
_exptl_crystal_face_index_k
_exptl_crystal_face_index_l
_exptl_crystal_face_perp_dist
3 -10 0 0.0856
2 7 -2 0.0914
-8 6 3 0.0703
-7 1 4 0.0552
7 -1 -4 0.0552
-7 0 -4 0.0448
7 0 4 0.0448
8 0 -1 0.0352
0 0 6 0.0363
-1 1 -6 0.0535
9 -7 -1 0.0716

loop_
_geom_angle_atom_site_label_1
_geom_angle_atom_site_label_2
_geom_angle_atom_site_label_3
_geom_angle
_geom_angle_site_symmetry_1
_geom_angle_site_symmetry_3
_geom_angle_publ_flag
C2 O1 C4 102.42(15) . . ?
C2 O2 C3 107.24(16) . . ?
O3 N1 C5 126.33(18) . . ?
O3 N1 C11 125.38(16) . . ?
C5 N1 C11 108.24(18) . . ?
C9 N2 H2 118.5 . . ?
C10 N2 H2 118.5 . . ?
C10 N2 C9 123.08(19) . . ?
H1A C1 H1B 108.5 . . ?
C2 C1 H1A 110.2 . . ?
C2 C1 H1B 110.2 . . ?
C6 C1 H1A 110.2 . . ?
C6 C1 H1B 110.2 . . ?
C6 C1 C2 107.78(19) . . ?
O1 C2 O2 105.38(19) . . ?
O1 C2 C1 111.34(18) . . ?
O1 C2 H2A 110.0 . . ?
O2 C2 C1 110.01(17) . . ?
O2 C2 H2A 110.0 . . ?
C1 C2 H2A 110.0 . . ?
O2 C3 H3A 111.3 . . ?
O2 C3 H3B 111.3 . . ?
O2 C3 C4 102.31(17) . . ?
H3A C3 H3B 109.2 . . ?
C4 C3 H3A 111.3 . . ?
C4 C3 H3B 111.3 . . ?
O1 C4 C3 99.89(16) . . ?
O1 C4 H4 113.0 . . ?
O1 C4 C5 106.82(17) . . ?
C3 C4 H4 113.0 . . ?
C5 C4 C3 110.19(16) . . ?
C5 C4 H4 113.0 . . ?
N1 C5 C4 127.7(2) . . ?
N1 C5 C6 110.81(18) . . ?
C6 C5 C4 121.39(18) . . ?
C5 C6 C1 120.01(19) . . ?
C5 C6 C7 106.54(18) . . ?
C7 C6 C1 133.4(2) . . ?
C6 C7 C11 106.37(19) . . ?
C8 C7 C6 136.2(2) . . ?
C8 C7 C11 117.47(19) . . ?
C7 C8 H8 120.9 . . ?
C9 C8 C7 118.2(2) . . ?
C9 C8 H8 120.9 . . ?
N2 C9 C8 121.8(2) . . ?
N2 C9 H9 119.1 . . ?
C8 C9 H9 119.1 . . ?
N2 C10 H10 121.1 . . ?
N2 C10 C11 117.8(2) . . ?
C11 C10 H10 121.1 . . ?
N1 C11 C7 108.04(17) . . ?
N1 C11 C10 130.30(19) . . ?
C10 C11 C7 121.6(2) . . ?

loop_
_geom_bond_atom_site_label_1
_geom_bond_atom_site_label_2
_geom_bond_distance
_geom_bond_site_symmetry_2
_geom_bond_publ_flag
O1 C2 1.420(3) . ?
O1 C4 1.437(2) . ?
O2 C2 1.436(3) . ?
O2 C3 1.443(3) . ?
O3 N1 1.354(2) . ?
N1 C5 1.358(2) . ?
N1 C11 1.369(3) . ?
N2 H2 0.8600 . ?
N2 C9 1.362(3) . ?
N2 C10 1.331(3) . ?
C1 H1A 0.9700 . ?
C1 H1B 0.9700 . ?
C1 C2 1.526(3) . ?
C1 C6 1.503(3) . ?
C2 H2A 0.9800 . ?
C3 H3A 0.9700 . ?
C3 H3B 0.9700 . ?
C3 C4 1.522(3) . ?
C4 H4 0.9800 . ?
C4 C5 1.496(3) . ?
C5 C6 1.385(3) . ?
C6 C7 1.410(3) . ?
C7 C8 1.407(3) . ?
C7 C11 1.437(3) . ?
C8 H8 0.9300 . ?
C8 C9 1.368(3) . ?
C9 H9 0.9300 . ?
C10 H10 0.9300 . ?
C10 C11 1.379(3) . ?
O4 H4A 1.06(3) . ?

loop_
_exptl_oxdiff_crystal_face_indexfrac_h
_exptl_oxdiff_crystal_face_indexfrac_k
_exptl_oxdiff_crystal_face_indexfrac_l
_exptl_oxdiff_crystal_face_x
_exptl_oxdiff_crystal_face_y
_exptl_oxdiff_crystal_face_z
2.9934 -9.9933 -0.0055 -0.9507 -0.0559 -0.4511
2.0032 6.9938 -1.9947 1.0123 0.0415 -0.1615
-7.9939 5.9983 3.0012 0.0468 0.0332 0.9901
-6.9974 1.0024 3.9979 -0.4972 -0.0976 0.8915
6.9974 -1.0024 -3.9979 0.4972 0.0976 -0.8915
-6.9941 -0.0026 -3.9982 -0.3337 1.0019 0.1405
6.9941 0.0026 3.9982 0.3337 -1.0019 -0.1405
7.9959 -0.0010 -0.9989 0.5756 -0.3891 -0.6673
-0.0028 0.0042 5.9966 -0.2091 -0.8141 0.5456
-0.9961 0.9951 -5.9961 0.2568 0.8656 -0.4501
8.9919 -6.9963 -1.0028 -0.1643 -0.3561 -0.9038

loop_
_smtbx_masks_void_nr
_smtbx_masks_void_average_x
_smtbx_masks_void_average_y
_smtbx_masks_void_average_z
_smtbx_masks_void_volume
_smtbx_masks_void_count_electrons
_smtbx_masks_void_content
1 0.000 0.000 -0.990 395.9 116.8 H4O2
